data_7711644
loop_
_publ_author_name
'Velazquez-Garcia, Jose de Jesus'
'Basuroy, Krishnayan'
'Storozhuk, Darina'
'Wong, Joanne'
'Demeshko, Serhiy'
'Meyer, Franc'
'Henning, Robert'
'Techert, Simone'

_publ_section_title
;
 Short- <i>vs</i>. long-range elastic distortion: structural dynamics of a
 [2 \\times 2] tetrairon(II) spin crossover grid complex observed by
 time-resolved X-Ray crystallography.
;
_journal_name_full 'Dalton transactions (Cambridge, England : 2003)'
_journal_paper_doi 10.1039/d2dt02638d
_journal_year 2022
_chemical_formula_moiety 'C96 H68 Fe4 N24, 4(B F4), 2(C2 H3 N)'
_chemical_formula_sum 'C100 H74 B4 F16 Fe4 N26'
_chemical_formula_weight 2210.49
_space_group_crystal_system monoclinic
_space_group_IT_number 15
_space_group_name_Hall '-C 2yc'
_space_group_name_H-M_alt 'C 1 2/c 1'
_atom_sites_solution_hydrogens geom
_atom_sites_solution_primary direct
_audit_creation_date 2022-08-04
_audit_creation_method
;
Olex2 1.2
(compiled 2015.01.26 svn.r3151 for OlexSys, GUI svn.r4998)
;
_audit_update_record
;
2022-08-06 deposited with the CCDC.	2022-10-04 downloaded from the CCDC.
;
_cell_angle_alpha 90
_cell_angle_beta 121.33(3)
_cell_angle_gamma 90
_cell_formula_units_Z 4
_cell_length_a 30.967(6)
_cell_length_b 12.821(3)
_cell_length_c 27.261(5)
_cell_measurement_reflns_used 2916
_cell_measurement_temperature 100.00
_cell_measurement_theta_max 25.452
_cell_measurement_theta_min 1.791
_cell_volume 9245(4)
_computing_molecular_graphics 'Olex2 (Dolomanov et al., 2009)'
_computing_publication_material 'Olex2 (Dolomanov et al., 2009)'
_computing_structure_refinement 'ShelXL (Sheldrick, 2008)'
_diffrn_ambient_temperature 100.00
_diffrn_measured_fraction_theta_full 0.847
_diffrn_measured_fraction_theta_max 0.847
_diffrn_measurement_device_type 'Standard Huber 515.2 kappa model (APS 14 ID Beamline)'
_diffrn_measurement_method '\f scan'
_diffrn_radiation_type Synchrotron
_diffrn_radiation_wavelength 0.82656
_diffrn_reflns_av_R_equivalents 0.054
_diffrn_reflns_av_unetI/netI 0.0389
_diffrn_reflns_Laue_measured_fraction_full 0.847
_diffrn_reflns_Laue_measured_fraction_max 0.847
_diffrn_reflns_number 4620
_diffrn_reflns_point_group_measured_fraction_full 0.847
_diffrn_reflns_point_group_measured_fraction_max 0.847
_diffrn_reflns_theta_full 25.460
_diffrn_reflns_theta_max 25.460
_diffrn_reflns_theta_min 1.791
_diffrn_source 'undulator radiation'
_exptl_absorpt_coefficient_mu 1.076
_exptl_absorpt_correction_type none
_exptl_absorpt_process_details 'Wavelength normalisation made by Precognition software'
_exptl_crystal_colour black
_exptl_crystal_density_diffrn 1.588
_exptl_crystal_density_method 'not measured'
_exptl_crystal_description block
_exptl_crystal_F_000 4496
_exptl_crystal_size_max 0.5
_exptl_crystal_size_mid 0.49
_exptl_crystal_size_min 0.29
_refine_diff_density_max 0.485
_refine_diff_density_min -0.638
_refine_diff_density_rms 0.132
_refine_ls_extinction_method none
_refine_ls_goodness_of_fit_ref 1.371
_refine_ls_hydrogen_treatment constr
_refine_ls_matrix_type full
_refine_ls_number_parameters 725
_refine_ls_number_reflns 4620
_refine_ls_number_restraints 463
_refine_ls_restrained_S_all 1.314
_refine_ls_R_factor_all 0.1387
_refine_ls_R_factor_gt 0.1192
_refine_ls_shift/su_max 0.001
_refine_ls_shift/su_mean 0.000
_refine_ls_structure_factor_coef Fsqd
_refine_ls_weighting_details 'w=1/[\s^2^(Fo^2^)+(0.1399P)^2^+42.7282P] where P=(Fo^2^+2Fc^2^)/3'
_refine_ls_weighting_scheme calc
_refine_ls_wR_factor_gt 0.2821
_refine_ls_wR_factor_ref 0.2957
_reflns_Friedel_coverage 0.000
_reflns_number_gt 4182
_reflns_number_total 4620
_reflns_threshold_expression 'I > 2\s(I)'
_cod_data_source_file d2dt02638d2.cif
_cod_data_source_block fe4_-200ps
_cod_database_code 7711644
_shelx_space_group_comment
;
The symmetry employed for this shelxl refinement is uniquely defined
by the following loop, which should always be used as a source of
symmetry information in preference to the above space-group names.
They are only intended as comments.
;
_shelx_estimated_absorpt_t_max 0.817
_shelx_estimated_absorpt_t_min 0.713
_exptl_absorpt_special_details
'Wavelength normalisation process includes the overall absorption and the wavelength-dependent response of the detector'
_olex2_refinement_description
;
1. Fixed Uiso
 At 1.2 times of:
  All C(H) groups
 At 1.5 times of:
  All C(H,H,H) groups
2. Restrained distances
 F6-F7 \\sim F6-F8 \\sim F6-F5 \\sim F7-F8 \\sim F7-F5 \\sim F8-F5
 with sigma of 0.04
 B2-F6 \\sim B2-F7 \\sim B2-F8 \\sim B2-F5
 with sigma of 0.02
 F12-F9 \\sim F12-F10 \\sim F12-F11 \\sim F9-F11 \\sim F10-F11
 with sigma of 0.04
 B3-F12 \\sim B3-F9 \\sim B3-F10 \\sim B3-F11
 with sigma of 0.02
3. Uiso/Uaniso restraints and constraints
F6 \\sim B2 \\sim F7 \\sim F8 \\sim F5: within 1.7A with sigma of 0.01 and
sigma for terminal atoms of 0.01
C50 \\sim C49 \\sim N13: within 1.7A with sigma of 0.01 and sigma for terminal
atoms of 0.01
F10 \\sim B3 \\sim F12 \\sim F9 \\sim F11: within 2A with sigma of 0.01 and
sigma for terminal atoms of 0.02
4. Rigid body (RIGU) restrains
 C46, C47, C48, N12, C44, C45
 with sigma for 1-2 distances of 0.01 and sigma for 1-3 distances of 0.01
 C43, C42, C41, C40, C39, N11
 with sigma for 1-2 distances of 0.01 and sigma for 1-3 distances of 0.01
 C38, C36, C35, N9, N10, C37
 with sigma for 1-2 distances of 0.01 and sigma for 1-3 distances of 0.01
 C34, N8, C30, C31, C32, C33
 with sigma for 1-2 distances of 0.01 and sigma for 1-3 distances of 0.01
 N7, C29, C28, C27, C26, C25
 with sigma for 1-2 distances of 0.01 and sigma for 1-3 distances of 0.01
 N1, C1, C2, C3, C4, C5
 with sigma for 1-2 distances of 0.01 and sigma for 1-3 distances of 0.01
 N2, C6, C7, C8, C9, C10
 with sigma for 1-2 distances of 0.01 and sigma for 1-3 distances of 0.01
 C11, C12, C13, C14, N4, N3
 with sigma for 1-2 distances of 0.01 and sigma for 1-3 distances of 0.01
 N5, C15, C16, C17, C18, C19
 with sigma for 1-2 distances of 0.01 and sigma for 1-3 distances of 0.01
 C20, C21, C22, C23, C24, N6
 with sigma for 1-2 distances of 0.01 and sigma for 1-3 distances of 0.01
5. Others
 Sof(B3)=Sof(F12)=Sof(F9)=Sof(F10)=Sof(F11)=1-FVAR(1)
 Sof(F6)=Sof(F7)=Sof(F8)=Sof(F5)=Sof(B2)=FVAR(1)
6.a Aromatic/amide H refined with riding coordinates:
 C1(H1), C9(H9), C7(H7), C33(H33), C25(H25), C28(H28), C32(H32), C31(H31),
 C18(H18), C16(H16), C48(H48), C24(H24), C4(H4), C2(H2), C8(H8), C3(H3),
 C26(H26), C27(H27), C23(H23), C47(H47), C42(H42), C22(H22), C17(H17), C40(H40),
  C21(H21), C45(H45), C46(H46), C41(H41)
6.b Idealised Me refined as rotating group:
 C13(H13A,H13B,H13C), C37(H37A,H37B,H37C), C50(H50A,H50B,H50C)
;
_shelx_shelxl_version_number 2018/3
_olex2_submission_special_instructions 'No special instructions were received'

loop_
_space_group_symop_operation_xyz
'x, y, z'
'-x, y, -z+1/2'
'x+1/2, y+1/2, z'
'-x+1/2, y+1/2, -z+1/2'
'-x, -y, -z'
'x, -y, z-1/2'
'-x+1/2, -y+1/2, -z'
'x+1/2, -y+1/2, z-1/2'

loop_
_atom_site_label
_atom_site_type_symbol
_atom_site_fract_x
_atom_site_fract_y
_atom_site_fract_z
_atom_site_U_iso_or_equiv
_atom_site_adp_type
_atom_site_occupancy
_atom_site_site_symmetry_order
_atom_site_calc_flag
_atom_site_refinement_flags_posn
_atom_site_refinement_flags_adp
_atom_site_refinement_flags_occupancy
_atom_site_disorder_assembly
_atom_site_disorder_group
Fe0A Fe 0.46875(6) 0.42510(13) 0.83366(8) 0.0715(6) Uani 1 1 d . . . . .
Fe0B Fe 0.37804(6) 0.43114(13) 0.64328(8) 0.0761(6) Uani 1 1 d . . . . .
N3 N 0.4505(3) 0.3278(7) 0.7689(4) 0.073(3) Uani 1 1 d . U . . .
N7 N 0.4102(3) 0.3669(8) 0.8356(4) 0.075(3) Uani 1 1 d . U . . .
N11 N 0.6511(4) 0.5810(8) 0.8581(4) 0.080(3) Uani 1 1 d . U . . .
N9 N 0.5118(3) 0.5255(7) 0.8214(4) 0.070(2) Uani 1 1 d . U . . .
N5 N 0.3593(3) 0.2841(8) 0.6009(5) 0.075(3) Uani 1 1 d . U . . .
N2 N 0.5116(3) 0.3114(7) 0.8744(4) 0.072(3) Uani 1 1 d . U . . .
N1 N 0.5036(3) 0.4836(8) 0.9121(4) 0.078(3) Uani 1 1 d . U . . .
N8 N 0.4220(3) 0.5356(8) 0.7995(4) 0.073(3) Uani 1 1 d . U . . .
N10 N 0.5616(4) 0.5333(7) 0.8403(4) 0.072(2) Uani 1 1 d . U . . .
N4 N 0.4157(3) 0.3240(7) 0.7128(5) 0.072(3) Uani 1 1 d . U . . .
N6 N 0.3377(4) 0.4567(9) 0.5438(5) 0.088(3) Uani 1 1 d . U . . .
C11 C 0.4667(4) 0.2272(10) 0.7871(6) 0.077(3) Uani 1 1 d . U . . .
N12 N 0.6948(4) 0.4099(9) 0.8556(5) 0.084(3) Uani 1 1 d . U . . .
F1 F 0.3511(4) -0.0024(9) 0.7879(4) 0.152(4) Uani 1 1 d . . . . .
C35 C 0.4917(5) 0.6256(9) 0.8103(5) 0.072(3) Uani 1 1 d . U . . .
F2 F 0.3192(4) 0.0780(9) 0.7043(5) 0.154(4) Uani 1 1 d . . . . .
F4 F 0.2735(4) 0.0687(8) 0.7448(5) 0.146(4) Uani 1 1 d . . . . .
C15 C 0.3732(4) 0.1993(10) 0.6350(6) 0.081(3) Uani 1 1 d . U . . .
C14 C 0.4084(4) 0.2223(9) 0.6956(6) 0.076(3) Uani 1 1 d . U . . .
C34 C 0.4388(4) 0.6281(10) 0.7919(5) 0.076(3) Uani 1 1 d . U . . .
C29 C 0.3675(4) 0.4260(11) 0.8105(5) 0.080(3) Uani 1 1 d . U . . .
C12 C 0.4388(4) 0.1580(9) 0.7421(6) 0.075(3) Uani 1 1 d . U . . .
C1 C 0.4988(5) 0.5800(12) 0.9293(6) 0.090(4) Uani 1 1 d . U . . .
H1 H 0.472307 0.622182 0.903170 0.108 Uiso 1 1 calc R . . . .
C10 C 0.5055(5) 0.2195(10) 0.8469(6) 0.079(3) Uani 1 1 d . U . . .
C5 C 0.5414(5) 0.4231(11) 0.9534(6) 0.086(4) Uani 1 1 d . U . . .
F3 F 0.2871(4) -0.0743(8) 0.7098(5) 0.148(4) Uani 1 1 d . . . . .
C38 C 0.5721(5) 0.6370(10) 0.8411(5) 0.079(3) Uani 1 1 d . U . . .
C39 C 0.6234(5) 0.6632(10) 0.8592(6) 0.085(4) Uani 1 1 d . U . . .
C19 C 0.3290(5) 0.2718(11) 0.5440(6) 0.086(4) Uani 1 1 d . U . . .
C36 C 0.5303(5) 0.6976(9) 0.8247(5) 0.081(3) Uani 1 1 d . U . . .
C6 C 0.5428(4) 0.3190(10) 0.9318(6) 0.076(3) Uani 1 1 d . U . . .
C30 C 0.3755(5) 0.5264(11) 0.7913(5) 0.083(4) Uani 1 1 d . U . . .
C9 C 0.5314(5) 0.1304(11) 0.8789(7) 0.088(4) Uani 1 1 d . U . . .
H9 H 0.527018 0.066309 0.860932 0.106 Uiso 1 1 calc R . . . .
C7 C 0.5707(5) 0.2344(12) 0.9649(6) 0.096(4) Uani 1 1 d . U . . .
H7 H 0.593293 0.241093 1.004235 0.115 Uiso 1 1 calc R . . . .
C33 C 0.4060(5) 0.7150(10) 0.7716(6) 0.089(4) Uani 1 1 d . U . . .
H33 H 0.416636 0.778258 0.764701 0.107 Uiso 1 1 calc R . . . .
C43 C 0.7003(5) 0.5937(10) 0.8738(6) 0.086(4) Uani 1 1 d . U . . .
C25 C 0.4060(5) 0.2733(11) 0.8553(6) 0.087(4) Uani 1 1 d . U . . .
H25 H 0.434436 0.230798 0.872773 0.104 Uiso 1 1 calc R . . . .
C28 C 0.3227(5) 0.3904(12) 0.8047(6) 0.089(4) Uani 1 1 d . U . . .
H28 H 0.293644 0.431158 0.785846 0.107 Uiso 1 1 calc R . . . .
C44 C 0.7225(5) 0.4976(11) 0.8658(6) 0.085(4) Uani 1 1 d . U . . .
C32 C 0.3580(5) 0.7043(10) 0.7622(6) 0.085(4) Uani 1 1 d . U . . .
H32 H 0.336168 0.761200 0.749189 0.102 Uiso 1 1 calc R . . . .
C31 C 0.3419(5) 0.6112(11) 0.7717(6) 0.088(4) Uani 1 1 d . U . . .
H31 H 0.309465 0.604240 0.765201 0.106 Uiso 1 1 calc R . . . .
C18 C 0.3082(5) 0.1757(11) 0.5185(7) 0.096(4) Uani 1 1 d . U . . .
H18 H 0.287250 0.168944 0.478875 0.115 Uiso 1 1 calc R . . . .
C16 C 0.3523(5) 0.0976(11) 0.6123(7) 0.097(4) Uani 1 1 d . U . . .
H16 H 0.360265 0.039349 0.635789 0.116 Uiso 1 1 calc R . . . .
C48 C 0.7113(5) 0.3256(12) 0.8421(6) 0.091(4) Uani 1 1 d . U . . .
H48 H 0.692316 0.264657 0.833287 0.109 Uiso 1 1 calc R . . . .
C24 C 0.3332(5) 0.5485(12) 0.5161(7) 0.098(4) Uani 1 1 d . U . . .
H24 H 0.346497 0.608502 0.538176 0.117 Uiso 1 1 calc R . . . .
C4 C 0.5736(5) 0.4575(12) 1.0091(6) 0.095(4) Uani 1 1 d . U . . .
H4 H 0.598404 0.413807 1.036444 0.114 Uiso 1 1 calc R . . . .
C2 C 0.5314(5) 0.6184(12) 0.9837(6) 0.092(4) Uani 1 1 d . U . . .
H2 H 0.527825 0.686243 0.993192 0.111 Uiso 1 1 calc R . . . .
C8 C 0.5635(5) 0.1402(12) 0.9373(7) 0.094(4) Uani 1 1 d . U . . .
H8 H 0.580820 0.081701 0.958766 0.113 Uiso 1 1 calc R . . . .
C20 C 0.3194(5) 0.3679(12) 0.5120(6) 0.090(4) Uani 1 1 d . U . . .
C3 C 0.5681(6) 0.5568(12) 1.0227(7) 0.101(4) Uani 1 1 d . U . . .
H3 H 0.590085 0.582047 1.059509 0.121 Uiso 1 1 calc R . . . .
C26 C 0.3620(5) 0.2358(11) 0.8513(7) 0.097(4) Uani 1 1 d . U . . .
H26 H 0.360868 0.170528 0.865498 0.117 Uiso 1 1 calc R . . . .
C13 C 0.4410(5) 0.0426(9) 0.7439(7) 0.104(5) Uani 1 1 d . U . . .
H13A H 0.469663 0.020356 0.779759 0.157 Uiso 1 1 calc GR . . . .
H13B H 0.444186 0.017249 0.712810 0.157 Uiso 1 1 calc GR . . . .
H13C H 0.410627 0.015494 0.740380 0.157 Uiso 1 1 calc GR . . . .
C37 C 0.5262(6) 0.8165(10) 0.8249(7) 0.112(5) Uani 1 1 d . U . . .
H37A H 0.491180 0.836144 0.805744 0.169 Uiso 1 1 calc GR . . . .
H37B H 0.541412 0.846709 0.805305 0.169 Uiso 1 1 calc GR . . . .
H37C H 0.543281 0.841128 0.863826 0.169 Uiso 1 1 calc GR . . . .
C27 C 0.3212(5) 0.2985(12) 0.8259(7) 0.099(4) Uani 1 1 d . U . . .
H27 H 0.291396 0.276855 0.823121 0.118 Uiso 1 1 calc R . . . .
C23 C 0.3103(5) 0.5571(12) 0.4577(7) 0.102(4) Uani 1 1 d . U . . .
H23 H 0.308670 0.621052 0.440723 0.123 Uiso 1 1 calc R . . . .
C47 C 0.7553(5) 0.3236(12) 0.8406(6) 0.097(4) Uani 1 1 d . U . . .
H47 H 0.765154 0.263012 0.830262 0.116 Uiso 1 1 calc R . . . .
C42 C 0.7234(6) 0.6895(13) 0.8922(7) 0.113(5) Uani 1 1 d . U . . .
H42 H 0.757150 0.698119 0.903430 0.135 Uiso 1 1 calc R . . . .
C22 C 0.2896(5) 0.4689(12) 0.4247(7) 0.103(4) Uani 1 1 d . U . . .
H22 H 0.272846 0.472297 0.384903 0.123 Uiso 1 1 calc R . . . .
C17 C 0.3199(5) 0.0922(12) 0.5541(7) 0.102(4) Uani 1 1 d . U . . .
H17 H 0.305170 0.028246 0.538076 0.122 Uiso 1 1 calc R . . . .
C40 C 0.6468(6) 0.7609(11) 0.8779(7) 0.101(4) Uani 1 1 d . U . . .
H40 H 0.628737 0.817530 0.879545 0.122 Uiso 1 1 calc R . . . .
C21 C 0.2942(5) 0.3762(12) 0.4519(6) 0.100(4) Uani 1 1 d . U . . .
H21 H 0.280238 0.316476 0.429828 0.120 Uiso 1 1 calc R . . . .
C45 C 0.7673(5) 0.4973(14) 0.8664(7) 0.109(5) Uani 1 1 d . U . . .
H45 H 0.786172 0.558429 0.875557 0.131 Uiso 1 1 calc R . . . .
C46 C 0.7841(6) 0.4120(13) 0.8543(7) 0.110(5) Uani 1 1 d . U . . .
H46 H 0.814539 0.412102 0.855200 0.132 Uiso 1 1 calc R . . . .
C41 C 0.6958(6) 0.7720(12) 0.8936(8) 0.117(5) Uani 1 1 d . U . . .
H41 H 0.711097 0.836965 0.905621 0.141 Uiso 1 1 calc R . . . .
B1 B 0.3084(7) 0.0173(18) 0.7366(9) 0.108(6) Uani 1 1 d . . . . .
C49 C 0.4271(9) -0.151(2) 0.9056(11) 0.157(6) Uani 1 1 d . U . . .
N13 N 0.4077(8) -0.2262(18) 0.9023(9) 0.167(7) Uani 1 1 d . U . . .
C50 C 0.4502(8) -0.0475(18) 0.9107(9) 0.160(7) Uani 1 1 d . U . . .
H50A H 0.424171 0.002314 0.888056 0.240 Uiso 1 1 calc GR . . . .
H50B H 0.473234 -0.051730 0.897174 0.240 Uiso 1 1 calc GR . . . .
H50C H 0.468163 -0.026066 0.950189 0.240 Uiso 1 1 calc GR . . . .
F6 F 0.9117(17) 0.603(4) 0.9825(19) 0.223(17) Uani 0.35(2) 1 d D U P A 1
F7 F 0.8457(16) 0.701(4) 0.9455(18) 0.216(17) Uani 0.35(2) 1 d D U P A 1
F8 F 0.8545(16) 0.585(4) 1.0076(18) 0.216(16) Uani 0.35(2) 1 d D U P A 1
F5 F 0.9048(16) 0.722(4) 1.0357(16) 0.219(16) Uani 0.35(2) 1 d D U P A 1
B2 B 0.8797(12) 0.652(3) 0.9939(13) 0.217(16) Uani 0.35(2) 1 d D U P A 1
B3 B 0.8869(7) 0.6273(14) 0.9990(9) 0.160(10) Uani 0.65(2) 1 d D U P A 2
F12 F 0.9358(6) 0.6489(15) 1.0197(11) 0.196(10) Uani 0.65(2) 1 d D U P A 2
F9 F 0.8590(8) 0.7126(16) 0.9767(10) 0.182(9) Uani 0.65(2) 1 d D U P A 2
F10 F 0.8746(7) 0.5473(13) 0.9623(7) 0.169(9) Uani 0.65(2) 1 d D U P A 2
F11 F 0.8852(9) 0.5931(14) 1.0443(9) 0.166(8) Uani 0.65(2) 1 d D U P A 2

loop_
_atom_site_aniso_label
_atom_site_aniso_U_11
_atom_site_aniso_U_22
_atom_site_aniso_U_33
_atom_site_aniso_U_23
_atom_site_aniso_U_13
_atom_site_aniso_U_12
Fe0A 0.0621(10) 0.0630(11) 0.0840(12) 0.0021(8) 0.0342(9) 0.0021(8)
Fe0B 0.0652(11) 0.0683(12) 0.0869(13) -0.0050(9) 0.0340(9) 0.0005(8)
N3 0.052(5) 0.075(6) 0.082(7) -0.004(5) 0.027(5) 0.001(5)
N7 0.062(6) 0.077(7) 0.079(7) -0.008(5) 0.033(5) -0.004(5)
N11 0.061(6) 0.084(7) 0.087(7) 0.003(6) 0.032(5) -0.010(5)
N9 0.068(6) 0.061(6) 0.080(6) -0.008(5) 0.037(5) -0.014(5)
N5 0.062(6) 0.079(7) 0.084(7) -0.006(6) 0.037(5) 0.007(5)
N2 0.059(6) 0.066(6) 0.086(7) 0.006(5) 0.036(5) 0.010(5)
N1 0.061(6) 0.079(7) 0.092(7) -0.004(6) 0.039(5) -0.007(5)
N8 0.057(6) 0.077(7) 0.077(6) -0.010(5) 0.030(5) -0.001(5)
N10 0.074(6) 0.065(6) 0.075(6) 0.003(5) 0.038(5) -0.002(5)
N4 0.060(6) 0.060(6) 0.098(7) -0.005(5) 0.042(5) -0.002(4)
N6 0.079(7) 0.086(8) 0.094(8) 0.000(6) 0.041(6) 0.009(6)
C11 0.059(7) 0.069(8) 0.106(10) -0.003(7) 0.045(7) 0.004(6)
N12 0.076(7) 0.078(7) 0.091(7) 0.013(6) 0.039(6) -0.006(5)
F1 0.104(7) 0.180(10) 0.121(7) 0.019(7) 0.023(6) 0.001(7)
C35 0.092(9) 0.050(7) 0.070(7) -0.002(5) 0.039(7) 0.001(6)
F2 0.132(8) 0.181(10) 0.159(9) 0.053(8) 0.083(7) -0.001(7)
F4 0.113(7) 0.134(8) 0.210(11) -0.006(7) 0.096(8) -0.008(6)
C15 0.064(7) 0.083(9) 0.091(9) -0.021(7) 0.038(7) -0.013(6)
C14 0.073(8) 0.060(7) 0.112(10) -0.002(7) 0.059(7) -0.001(6)
C34 0.059(7) 0.083(8) 0.079(8) -0.003(7) 0.030(6) 0.013(6)
C29 0.055(7) 0.093(9) 0.083(8) -0.007(7) 0.030(6) 0.000(6)
C12 0.069(7) 0.054(7) 0.116(10) 0.003(6) 0.057(7) -0.005(5)
C1 0.083(9) 0.099(10) 0.085(9) -0.004(7) 0.042(7) -0.001(7)
C10 0.072(8) 0.073(8) 0.105(10) 0.007(7) 0.054(8) 0.010(6)
C5 0.057(7) 0.098(10) 0.095(9) 0.001(7) 0.035(7) -0.010(6)
F3 0.119(7) 0.113(8) 0.179(10) -0.002(7) 0.054(7) 0.008(6)
C38 0.072(8) 0.067(8) 0.091(9) 0.004(6) 0.036(7) -0.008(6)
C39 0.079(8) 0.073(8) 0.095(10) 0.011(7) 0.040(7) -0.005(7)
C19 0.083(9) 0.078(9) 0.102(9) -0.001(8) 0.053(8) -0.004(7)
C36 0.083(8) 0.066(8) 0.083(8) -0.005(6) 0.036(7) -0.014(6)
C6 0.057(7) 0.082(9) 0.087(8) 0.022(7) 0.036(6) 0.007(6)
C30 0.058(7) 0.101(10) 0.083(9) -0.006(7) 0.031(6) 0.013(7)
C9 0.082(9) 0.077(8) 0.118(10) 0.013(8) 0.060(8) 0.008(7)
C7 0.071(8) 0.112(11) 0.097(10) 0.028(8) 0.039(8) 0.012(8)
C33 0.096(9) 0.072(8) 0.094(9) 0.004(7) 0.044(8) 0.001(7)
C43 0.071(8) 0.085(9) 0.092(9) -0.005(7) 0.035(7) -0.015(7)
C25 0.078(8) 0.092(9) 0.092(9) 0.000(7) 0.046(7) 0.004(7)
C28 0.068(8) 0.097(9) 0.092(10) -0.012(8) 0.034(7) 0.005(7)
C44 0.074(8) 0.082(9) 0.096(9) 0.006(7) 0.042(7) 0.000(7)
C32 0.079(8) 0.072(8) 0.095(9) 0.002(7) 0.038(7) 0.011(7)
C31 0.068(8) 0.100(9) 0.089(9) -0.014(8) 0.036(7) -0.003(7)
C18 0.092(10) 0.081(9) 0.096(10) -0.015(7) 0.036(8) -0.009(7)
C16 0.077(8) 0.089(9) 0.117(10) -0.014(8) 0.045(8) -0.019(7)
C48 0.082(9) 0.089(9) 0.095(10) 0.015(8) 0.042(8) 0.003(7)
C24 0.095(10) 0.088(10) 0.095(9) -0.011(8) 0.039(8) 0.005(8)
C4 0.078(9) 0.098(10) 0.089(9) 0.016(8) 0.029(7) -0.004(7)
C2 0.083(9) 0.100(10) 0.102(10) -0.009(8) 0.054(8) -0.004(7)
C8 0.088(9) 0.087(10) 0.110(10) 0.030(8) 0.053(8) 0.013(8)
C20 0.062(8) 0.106(11) 0.099(9) -0.027(8) 0.040(7) -0.013(7)
C3 0.081(9) 0.110(11) 0.094(10) -0.003(8) 0.033(8) -0.012(8)
C26 0.091(9) 0.085(9) 0.134(12) 0.003(8) 0.072(9) 0.002(7)
C13 0.095(10) 0.058(8) 0.163(15) -0.001(8) 0.068(10) 0.007(7)
C37 0.099(10) 0.078(9) 0.133(13) 0.012(9) 0.042(10) 0.001(8)
C27 0.081(9) 0.097(10) 0.130(12) 0.014(9) 0.062(9) 0.006(8)
C23 0.086(10) 0.103(11) 0.097(9) -0.006(8) 0.033(8) 0.010(8)
C47 0.098(10) 0.096(10) 0.104(11) 0.017(8) 0.058(9) 0.018(8)
C42 0.085(10) 0.109(12) 0.126(13) -0.034(10) 0.041(9) -0.033(8)
C22 0.085(10) 0.103(11) 0.097(10) 0.000(8) 0.031(8) 0.004(8)
C17 0.088(10) 0.091(10) 0.113(10) -0.025(8) 0.043(9) -0.021(8)
C40 0.103(10) 0.077(9) 0.129(12) 0.001(8) 0.064(9) -0.021(8)
C21 0.077(8) 0.099(10) 0.090(9) -0.022(8) 0.018(8) -0.005(8)
C45 0.075(9) 0.115(12) 0.133(13) 0.013(10) 0.052(9) -0.011(8)
C46 0.082(9) 0.113(12) 0.139(14) 0.010(10) 0.060(10) -0.004(8)
C41 0.116(11) 0.077(10) 0.166(16) -0.030(10) 0.078(12) -0.039(9)
B1 0.079(12) 0.128(17) 0.112(14) 0.003(13) 0.047(11) -0.023(12)
C49 0.136(13) 0.198(19) 0.148(10) 0.031(14) 0.081(10) 0.034(12)
N13 0.155(14) 0.199(19) 0.145(10) 0.026(14) 0.078(10) 0.040(12)
C50 0.126(13) 0.194(18) 0.158(12) 0.044(14) 0.072(11) 0.028(12)
F6 0.18(3) 0.28(3) 0.16(2) 0.02(2) 0.052(19) -0.02(2)
F7 0.17(2) 0.28(3) 0.16(2) 0.03(2) 0.055(19) -0.03(2)
F8 0.17(2) 0.28(3) 0.16(2) 0.04(2) 0.061(19) -0.04(2)
F5 0.18(2) 0.28(3) 0.16(2) 0.02(2) 0.060(18) -0.03(2)
B2 0.17(2) 0.28(3) 0.16(2) 0.030(19) 0.058(17) -0.031(19)
B3 0.147(13) 0.113(13) 0.196(15) 0.017(12) 0.072(13) 0.016(11)
F12 0.103(12) 0.135(14) 0.28(2) 0.014(13) 0.047(13) 0.003(10)
F9 0.153(14) 0.128(13) 0.223(19) 0.043(13) 0.068(14) 0.052(11)
F10 0.165(15) 0.108(12) 0.161(15) -0.016(10) 0.035(12) 0.018(10)
F11 0.217(17) 0.127(13) 0.153(15) -0.004(11) 0.096(13) 0.018(12)

loop_
_atom_type_symbol
_atom_type_description
_atom_type_scat_dispersion_real
_atom_type_scat_dispersion_imag
_atom_type_scat_source
C C 0.0050 0.0020 'International Tables Vol C Tables 4.2.6.8 and 6.1.1.4'
H H 0.0000 0.0000 'International Tables Vol C Tables 4.2.6.8 and 6.1.1.4'
B B 0.0020 0.0010 'International Tables Vol C Tables 4.2.6.8 and 6.1.1.4'
F F 0.0250 0.0140 'International Tables Vol C Tables 4.2.6.8 and 6.1.1.4'
Fe Fe 0.3670 1.1190 'International Tables Vol C Tables 4.2.6.8 and 6.1.1.4'
N N 0.0090 0.0050 'International Tables Vol C Tables 4.2.6.8 and 6.1.1.4'

loop_
_geom_angle_atom_site_label_1
_geom_angle_atom_site_label_2
_geom_angle_atom_site_label_3
_geom_angle
_geom_angle_site_symmetry_1
_geom_angle_site_symmetry_3
_geom_angle_publ_flag
N3 Fe0A N9 99.2(4) . . ?
N7 Fe0A N3 87.0(4) . . ?
N7 Fe0A N9 160.4(4) . . ?
N2 Fe0A N3 80.0(4) . . ?
N2 Fe0A N7 93.8(4) . . ?
N2 Fe0A N9 105.5(4) . . ?
N2 Fe0A N1 80.6(4) . . ?
N1 Fe0A N3 160.5(4) . . ?
N1 Fe0A N7 96.1(4) . . ?
N1 Fe0A N9 84.3(4) . . ?
N8 Fe0A N3 104.0(4) . . ?
N8 Fe0A N7 79.5(4) . . ?
N8 Fe0A N9 80.9(4) . . ?
N8 Fe0A N2 171.9(4) . . ?
N8 Fe0A N1 95.5(4) . . ?
N11 Fe0B N5 143.3(4) 2_656 . ?
N11 Fe0B N10 76.4(4) 2_656 2_656 ?
N11 Fe0B N4 129.2(4) 2_656 . ?
N11 Fe0B N6 83.5(4) 2_656 . ?
N11 Fe0B N12 72.2(4) 2_656 2_656 ?
N5 Fe0B N10 128.3(4) . 2_656 ?
N5 Fe0B N4 77.3(4) . . ?
N5 Fe0B N6 70.5(4) . . ?
N5 Fe0B N12 84.8(4) . 2_656 ?
N10 Fe0B N4 101.2(4) 2_656 . ?
N10 Fe0B N6 92.2(4) 2_656 . ?
N10 Fe0B N12 146.5(4) 2_656 2_656 ?
N4 Fe0B N6 146.6(4) . . ?
N4 Fe0B N12 89.9(4) . 2_656 ?
N12 Fe0B N6 95.5(4) 2_656 . ?
N4 N3 Fe0A 136.5(7) . . ?
N4 N3 C11 107.7(9) . . ?
C11 N3 Fe0A 112.5(8) . . ?
C29 N7 Fe0A 116.0(9) . . ?
C25 N7 Fe0A 128.5(8) . . ?
C25 N7 C29 115.3(11) . . ?
C39 N11 Fe0B 115.7(8) . 2_656 ?
C43 N11 Fe0B 120.8(9) . 2_656 ?
C43 N11 C39 120.9(11) . . ?
N10 N9 Fe0A 135.2(8) . . ?
N10 N9 C35 108.0(9) . . ?
C35 N9 Fe0A 111.6(8) . . ?
C15 N5 Fe0B 116.2(8) . . ?
C19 N5 Fe0B 124.1(9) . . ?
C19 N5 C15 118.9(11) . . ?
C10 N2 Fe0A 119.4(8) . . ?
C6 N2 Fe0A 119.0(8) . . ?
C6 N2 C10 121.0(10) . . ?
C1 N1 Fe0A 128.6(9) . . ?
C1 N1 C5 115.7(12) . . ?
C5 N1 Fe0A 115.3(9) . . ?
C34 N8 Fe0A 118.4(7) . . ?
C30 N8 Fe0A 119.9(9) . . ?
C30 N8 C34 121.0(11) . . ?
N9 N10 Fe0B 137.5(7) . 2_656 ?
N9 N10 C38 107.0(9) . . ?
C38 N10 Fe0B 114.8(8) . 2_656 ?
N3 N4 Fe0B 137.4(7) . . ?
N3 N4 C14 108.6(10) . . ?
C14 N4 Fe0B 113.2(9) . . ?
C24 N6 Fe0B 126.8(9) . . ?
C20 N6 Fe0B 114.5(10) . . ?
C20 N6 C24 118.6(13) . . ?
N3 C11 C12 109.7(11) . . ?
N3 C11 C10 113.9(11) . . ?
C12 C11 C10 136.4(12) . . ?
C44 N12 Fe0B 114.9(9) . 2_656 ?
C48 N12 Fe0B 128.6(9) . 2_656 ?
C48 N12 C44 116.3(12) . . ?
N9 C35 C34 113.3(11) . . ?
N9 C35 C36 109.2(10) . . ?
C36 C35 C34 137.2(12) . . ?
N5 C15 C14 113.6(11) . . ?
N5 C15 C16 121.4(12) . . ?
C16 C15 C14 124.9(13) . . ?
N4 C14 C15 118.4(12) . . ?
N4 C14 C12 109.9(12) . . ?
C12 C14 C15 131.7(12) . . ?
N8 C34 C35 112.6(10) . . ?
N8 C34 C33 119.8(11) . . ?
C33 C34 C35 127.5(13) . . ?
N7 C29 C30 111.8(11) . . ?
N7 C29 C28 121.7(13) . . ?
C28 C29 C30 126.5(12) . . ?
C11 C12 C13 127.7(13) . . ?
C14 C12 C11 103.9(11) . . ?
C14 C12 C13 128.4(13) . . ?
N1 C1 H1 118.5 . . ?
N1 C1 C2 123.1(13) . . ?
C2 C1 H1 118.5 . . ?
N2 C10 C11 111.1(11) . . ?
N2 C10 C9 119.5(13) . . ?
C9 C10 C11 129.0(13) . . ?
N1 C5 C6 112.1(12) . . ?
N1 C5 C4 122.8(14) . . ?
C4 C5 C6 125.0(13) . . ?
N10 C38 C39 116.4(11) . . ?
N10 C38 C36 111.8(11) . . ?
C36 C38 C39 131.9(12) . . ?
N11 C39 C38 114.0(11) . . ?
N11 C39 C40 119.0(12) . . ?
C40 C39 C38 127.0(13) . . ?
N5 C19 C18 122.9(13) . . ?
N5 C19 C20 113.4(12) . . ?
C18 C19 C20 123.6(14) . . ?
C35 C36 C37 126.8(12) . . ?
C38 C36 C35 104.0(11) . . ?
C38 C36 C37 129.2(12) . . ?
N2 C6 C5 112.2(10) . . ?
N2 C6 C7 121.8(13) . . ?
C7 C6 C5 125.9(14) . . ?
N8 C30 C29 112.6(11) . . ?
N8 C30 C31 120.9(13) . . ?
C31 C30 C29 126.2(12) . . ?
C10 C9 H9 120.7 . . ?
C8 C9 C10 118.6(14) . . ?
C8 C9 H9 120.7 . . ?
C6 C7 H7 121.3 . . ?
C8 C7 C6 117.3(14) . . ?
C8 C7 H7 121.3 . . ?
C34 C33 H33 120.6 . . ?
C32 C33 C34 118.7(13) . . ?
C32 C33 H33 120.6 . . ?
N11 C43 C44 112.5(11) . . ?
N11 C43 C42 120.4(13) . . ?
C42 C43 C44 127.1(13) . . ?
N7 C25 H25 117.7 . . ?
N7 C25 C26 124.7(13) . . ?
C26 C25 H25 117.7 . . ?
C29 C28 H28 120.0 . . ?
C27 C28 C29 120.1(13) . . ?
C27 C28 H28 120.0 . . ?
N12 C44 C43 115.5(12) . . ?
N12 C44 C45 121.7(14) . . ?
C45 C44 C43 122.7(13) . . ?
C33 C32 H32 119.5 . . ?
C31 C32 C33 121.0(12) . . ?
C31 C32 H32 119.5 . . ?
C30 C31 H31 120.7 . . ?
C32 C31 C30 118.5(13) . . ?
C32 C31 H31 120.7 . . ?
C19 C18 H18 121.5 . . ?
C17 C18 C19 117.1(14) . . ?
C17 C18 H18 121.5 . . ?
C15 C16 H16 122.0 . . ?
C17 C16 C15 116.0(14) . . ?
C17 C16 H16 122.0 . . ?
N12 C48 H48 118.4 . . ?
N12 C48 C47 123.2(14) . . ?
C47 C48 H48 118.4 . . ?
N6 C24 H24 118.2 . . ?
N6 C24 C23 123.7(14) . . ?
C23 C24 H24 118.2 . . ?
C5 C4 H4 120.8 . . ?
C3 C4 C5 118.4(14) . . ?
C3 C4 H4 120.8 . . ?
C1 C2 H2 120.4 . . ?
C3 C2 C1 119.2(15) . . ?
C3 C2 H2 120.4 . . ?
C9 C8 C7 121.7(13) . . ?
C9 C8 H8 119.1 . . ?
C7 C8 H8 119.1 . . ?
N6 C20 C19 116.1(13) . . ?
N6 C20 C21 118.3(15) . . ?
C21 C20 C19 125.6(14) . . ?
C4 C3 H3 119.7 . . ?
C2 C3 C4 120.7(15) . . ?
C2 C3 H3 119.7 . . ?
C25 C26 H26 121.6 . . ?
C27 C26 C25 116.7(14) . . ?
C27 C26 H26 121.6 . . ?
C12 C13 H13A 109.5 . . ?
C12 C13 H13B 109.5 . . ?
C12 C13 H13C 109.5 . . ?
H13A C13 H13B 109.5 . . ?
H13A C13 H13C 109.5 . . ?
H13B C13 H13C 109.5 . . ?
C36 C37 H37A 109.5 . . ?
C36 C37 H37B 109.5 . . ?
C36 C37 H37C 109.5 . . ?
H37A C37 H37B 109.5 . . ?
H37A C37 H37C 109.5 . . ?
H37B C37 H37C 109.5 . . ?
C28 C27 C26 121.5(14) . . ?
C28 C27 H27 119.3 . . ?
C26 C27 H27 119.3 . . ?
C24 C23 H23 120.8 . . ?
C24 C23 C22 118.4(15) . . ?
C22 C23 H23 120.8 . . ?
C48 C47 H47 120.4 . . ?
C46 C47 C48 119.2(15) . . ?
C46 C47 H47 120.4 . . ?
C43 C42 H42 120.6 . . ?
C41 C42 C43 118.9(14) . . ?
C41 C42 H42 120.6 . . ?
C23 C22 H22 120.7 . . ?
C21 C22 C23 118.5(15) . . ?
C21 C22 H22 120.7 . . ?
C18 C17 C16 123.4(14) . . ?
C18 C17 H17 118.3 . . ?
C16 C17 H17 118.3 . . ?
C39 C40 H40 120.3 . . ?
C41 C40 C39 119.3(15) . . ?
C41 C40 H40 120.3 . . ?
C20 C21 H21 118.8 . . ?
C22 C21 C20 122.3(14) . . ?
C22 C21 H21 118.8 . . ?
C44 C45 H45 119.3 . . ?
C46 C45 C44 121.4(15) . . ?
C46 C45 H45 119.3 . . ?
C47 C46 H46 121.0 . . ?
C45 C46 C47 117.9(15) . . ?
C45 C46 H46 121.0 . . ?
C42 C41 H41 119.2 . . ?
C40 C41 C42 121.6(14) . . ?
C40 C41 H41 119.2 . . ?
F1 B1 F4 110.2(17) . . ?
F1 B1 F3 109.4(18) . . ?
F2 B1 F1 110.2(14) . . ?
F2 B1 F4 108.3(18) . . ?
F2 B1 F3 111.6(18) . . ?
F3 B1 F4 107.2(14) . . ?
N13 C49 C50 176(3) . . ?
C49 C50 H50A 109.5 . . ?
C49 C50 H50B 109.5 . . ?
C49 C50 H50C 109.5 . . ?
H50A C50 H50B 109.5 . . ?
H50A C50 H50C 109.5 . . ?
H50B C50 H50C 109.5 . . ?
F6 B2 F7 107(2) . . ?
F6 B2 F5 110(2) . . ?
F8 B2 F6 112(2) . . ?
F8 B2 F7 108(2) . . ?
F8 B2 F5 111(2) . . ?
F5 B2 F7 109(2) . . ?
F12 B3 F10 107.1(16) . . ?
F9 B3 F12 110.3(16) . . ?
F9 B3 F10 115.2(19) . . ?
F9 B3 F11 111.2(17) . . ?
F11 B3 F12 104.8(18) . . ?
F11 B3 F10 107.7(16) . . ?

loop_
_geom_bond_atom_site_label_1
_geom_bond_atom_site_label_2
_geom_bond_distance
_geom_bond_site_symmetry_2
_geom_bond_publ_flag
Fe0A N3 1.989(10) . ?
Fe0A N7 1.988(10) . ?
Fe0A N9 2.004(9) . ?
Fe0A N2 1.895(9) . ?
Fe0A N1 1.976(11) . ?
Fe0A N8 1.888(10) . ?
Fe0B N11 2.114(10) 2_656 ?
Fe0B N5 2.128(10) . ?
Fe0B N10 2.130(10) 2_656 ?
Fe0B N4 2.131(10) . ?
Fe0B N6 2.345(11) . ?
Fe0B N12 2.289(11) 2_656 ?
N3 N4 1.336(13) . ?
N3 C11 1.379(14) . ?
N7 C29 1.359(15) . ?
N7 C25 1.348(16) . ?
N11 C39 1.369(16) . ?
N11 C43 1.362(16) . ?
N9 N10 1.351(12) . ?
N9 C35 1.389(14) . ?
N5 C15 1.347(16) . ?
N5 C19 1.343(16) . ?
N2 C10 1.355(15) . ?
N2 C6 1.347(15) . ?
N1 C1 1.357(16) . ?
N1 C5 1.366(16) . ?
N8 C34 1.354(16) . ?
N8 C30 1.343(15) . ?
N10 C38 1.367(15) . ?
N4 C14 1.364(14) . ?
N6 C24 1.365(17) . ?
N6 C20 1.363(16) . ?
C11 C12 1.392(17) . ?
C11 C10 1.440(17) . ?
N12 C44 1.351(16) . ?
N12 C48 1.325(16) . ?
F1 B1 1.36(2) . ?
C35 C34 1.443(16) . ?
C35 C36 1.396(16) . ?
F2 B1 1.34(2) . ?
F4 B1 1.38(2) . ?
C15 C14 1.459(18) . ?
C15 C16 1.444(18) . ?
C14 C12 1.391(17) . ?
C34 C33 1.412(17) . ?
C29 C30 1.458(18) . ?
C29 C28 1.390(18) . ?
C12 C13 1.480(17) . ?
C1 H1 0.9300 . ?
C1 C2 1.380(18) . ?
C10 C9 1.408(17) . ?
C5 C6 1.470(18) . ?
C5 C4 1.385(19) . ?
F3 B1 1.36(2) . ?
C38 C39 1.436(17) . ?
C38 C36 1.370(17) . ?
C39 C40 1.404(18) . ?
C19 C18 1.397(18) . ?
C19 C20 1.449(19) . ?
C36 C37 1.529(18) . ?
C6 C7 1.388(17) . ?
C30 C31 1.403(18) . ?
C9 H9 0.9300 . ?
C9 C8 1.376(19) . ?
C7 H7 0.9300 . ?
C7 C8 1.38(2) . ?
C33 H33 0.9300 . ?
C33 C32 1.379(18) . ?
C43 C44 1.481(18) . ?
C43 C42 1.377(18) . ?
C25 H25 0.9300 . ?
C25 C26 1.395(18) . ?
C28 H28 0.9300 . ?
C28 C27 1.322(18) . ?
C44 C45 1.381(19) . ?
C32 H32 0.9300 . ?
C32 C31 1.369(18) . ?
C31 H31 0.9300 . ?
C18 H18 0.9300 . ?
C18 C17 1.361(19) . ?
C16 H16 0.9300 . ?
C16 C17 1.368(19) . ?
C48 H48 0.9300 . ?
C48 C47 1.387(18) . ?
C24 H24 0.9300 . ?
C24 C23 1.37(2) . ?
C4 H4 0.9300 . ?
C4 C3 1.36(2) . ?
C2 H2 0.9300 . ?
C2 C3 1.338(19) . ?
C8 H8 0.9300 . ?
C20 C21 1.404(19) . ?
C3 H3 0.9300 . ?
C26 H26 0.9300 . ?
C26 C27 1.346(18) . ?
C13 H13A 0.9600 . ?
C13 H13B 0.9600 . ?
C13 H13C 0.9600 . ?
C37 H37A 0.9600 . ?
C37 H37B 0.9600 . ?
C37 H37C 0.9600 . ?
C27 H27 0.9300 . ?
C23 H23 0.9300 . ?
C23 C22 1.378(19) . ?
C47 H47 0.9300 . ?
C47 C46 1.368(19) . ?
C42 H42 0.9300 . ?
C42 C41 1.37(2) . ?
C22 H22 0.9300 . ?
C22 C21 1.37(2) . ?
C17 H17 0.9300 . ?
C40 H40 0.9300 . ?
C40 C41 1.35(2) . ?
C21 H21 0.9300 . ?
C45 H45 0.9300 . ?
C45 C46 1.32(2) . ?
C46 H46 0.9300 . ?
C41 H41 0.9300 . ?
C49 N13 1.12(3) . ?
C49 C50 1.48(3) . ?
C50 H50A 0.9600 . ?
C50 H50B 0.9600 . ?
C50 H50C 0.9600 . ?
F6 B2 1.34(3) . ?
F7 B2 1.34(3) . ?
F8 B2 1.34(3) . ?
F5 B2 1.34(3) . ?
B3 F12 1.340(16) . ?
B3 F9 1.329(16) . ?
B3 F10 1.342(16) . ?
B3 F11 1.339(16) . ?

loop_
_geom_torsion_atom_site_label_1
_geom_torsion_atom_site_label_2
_geom_torsion_atom_site_label_3
_geom_torsion_atom_site_label_4
_geom_torsion
_geom_torsion_site_symmetry_1
_geom_torsion_site_symmetry_2
_geom_torsion_site_symmetry_3
_geom_torsion_site_symmetry_4
_geom_torsion_publ_flag
Fe0A N3 N4 Fe0B 35.9(17) . . . . ?
Fe0A N3 N4 C14 -155.3(9) . . . . ?
Fe0A N3 C11 C12 159.3(8) . . . . ?
Fe0A N3 C11 C10 -18.3(12) . . . . ?
Fe0A N7 C29 C30 -5.1(14) . . . . ?
Fe0A N7 C29 C28 174.6(10) . . . . ?
Fe0A N7 C25 C26 -175.3(11) . . . . ?
Fe0A N9 N10 Fe0B 39.9(17) . . . 2_656 ?
Fe0A N9 N10 C38 -151.0(9) . . . . ?
Fe0A N9 C35 C34 -18.9(12) . . . . ?
Fe0A N9 C35 C36 156.4(8) . . . . ?
Fe0A N2 C10 C11 3.2(13) . . . . ?
Fe0A N2 C10 C9 -169.8(8) . . . . ?
Fe0A N2 C6 C5 -5.3(13) . . . . ?
Fe0A N2 C6 C7 172.2(9) . . . . ?
Fe0A N1 C1 C2 -168.4(10) . . . . ?
Fe0A N1 C5 C6 -8.8(13) . . . . ?
Fe0A N1 C5 C4 171.9(10) . . . . ?
Fe0A N8 C34 C35 2.1(14) . . . . ?
Fe0A N8 C34 C33 -174.0(9) . . . . ?
Fe0A N8 C30 C29 -0.9(14) . . . . ?
Fe0A N8 C30 C31 173.3(9) . . . . ?
Fe0B N11 C39 C38 -18.9(15) 2_656 . . . ?
Fe0B N11 C39 C40 160.3(10) 2_656 . . . ?
Fe0B N11 C43 C44 23.3(15) 2_656 . . . ?
Fe0B N11 C43 C42 -159.3(11) 2_656 . . . ?
Fe0B N5 C15 C14 -12.6(13) . . . . ?
Fe0B N5 C15 C16 164.3(10) . . . . ?
Fe0B N5 C19 C18 -165.2(10) . . . . ?
Fe0B N5 C19 C20 13.7(15) . . . . ?
Fe0B N10 C38 C39 -7.0(15) 2_656 . . . ?
Fe0B N10 C38 C36 173.9(9) 2_656 . . . ?
Fe0B N4 C14 C15 -5.7(13) . . . . ?
Fe0B N4 C14 C12 172.7(7) . . . . ?
Fe0B N6 C24 C23 178.1(11) . . . . ?
Fe0B N6 C20 C19 -2.1(14) . . . . ?
Fe0B N6 C20 C21 179.4(9) . . . . ?
Fe0B N12 C44 C43 -2.4(15) 2_656 . . . ?
Fe0B N12 C44 C45 -179.9(11) 2_656 . . . ?
Fe0B N12 C48 C47 177.0(10) 2_656 . . . ?
N3 Fe0A N2 C10 -10.4(9) . . . . ?
N3 Fe0A N2 C6 178.7(9) . . . . ?
N3 Fe0A N8 C34 -107.2(9) . . . . ?
N3 Fe0A N8 C30 82.7(9) . . . . ?
N3 N4 C14 C15 -177.4(10) . . . . ?
N3 N4 C14 C12 0.9(13) . . . . ?
N3 C11 C12 C14 4.2(13) . . . . ?
N3 C11 C12 C13 -175.1(12) . . . . ?
N3 C11 C10 N2 10.2(15) . . . . ?
N3 C11 C10 C9 -177.6(12) . . . . ?
N7 Fe0A N2 C10 75.8(9) . . . . ?
N7 Fe0A N2 C6 -95.1(9) . . . . ?
N7 Fe0A N8 C34 168.6(9) . . . . ?
N7 Fe0A N8 C30 -1.5(9) . . . . ?
N7 C29 C30 N8 3.8(16) . . . . ?
N7 C29 C30 C31 -170.0(12) . . . . ?
N7 C29 C28 C27 3(2) . . . . ?
N7 C25 C26 C27 0(2) . . . . ?
N11 C39 C40 C41 1(2) . . . . ?
N11 C43 C44 N12 -12.2(17) . . . . ?
N11 C43 C44 C45 165.2(13) . . . . ?
N11 C43 C42 C41 -1(2) . . . . ?
N9 Fe0A N2 C10 -107.3(9) . . . . ?
N9 Fe0A N2 C6 81.8(9) . . . . ?
N9 Fe0A N8 C34 -9.9(9) . . . . ?
N9 Fe0A N8 C30 -180.0(10) . . . . ?
N9 N10 C38 C39 -179.0(11) . . . . ?
N9 N10 C38 C36 2.0(14) . . . . ?
N9 C35 C34 N8 11.6(15) . . . . ?
N9 C35 C34 C33 -172.7(12) . . . . ?
N9 C35 C36 C38 3.2(14) . . . . ?
N9 C35 C36 C37 -173.6(13) . . . . ?
N5 C15 C14 N4 12.2(16) . . . . ?
N5 C15 C14 C12 -165.7(12) . . . . ?
N5 C15 C16 C17 3.5(19) . . . . ?
N5 C19 C18 C17 0(2) . . . . ?
N5 C19 C20 N6 -6.4(16) . . . . ?
N5 C19 C20 C21 172.0(12) . . . . ?
N2 C10 C9 C8 -1.6(18) . . . . ?
N2 C6 C7 C8 -3.0(19) . . . . ?
N1 Fe0A N2 C10 171.4(9) . . . . ?
N1 Fe0A N2 C6 0.5(8) . . . . ?
N1 Fe0A N8 C34 73.4(9) . . . . ?
N1 Fe0A N8 C30 -96.7(9) . . . . ?
N1 C1 C2 C3 -3(2) . . . . ?
N1 C5 C6 N2 8.9(15) . . . . ?
N1 C5 C6 C7 -168.4(12) . . . . ?
N1 C5 C4 C3 -2(2) . . . . ?
N8 C34 C33 C32 2.6(19) . . . . ?
N8 C30 C31 C32 -1.4(19) . . . . ?
N10 N9 C35 C34 -177.5(10) . . . . ?
N10 N9 C35 C36 -2.2(13) . . . . ?
N10 C38 C39 N11 17.0(18) . . . . ?
N10 C38 C39 C40 -162.1(13) . . . . ?
N10 C38 C36 C35 -3.2(15) . . . . ?
N10 C38 C36 C37 173.5(13) . . . . ?
N4 N3 C11 C12 -3.8(13) . . . . ?
N4 N3 C11 C10 178.6(10) . . . . ?
N4 C14 C12 C11 -3.1(13) . . . . ?
N4 C14 C12 C13 176.2(12) . . . . ?
N6 C24 C23 C22 1(2) . . . . ?
N6 C20 C21 C22 3(2) . . . . ?
C11 N3 N4 Fe0B -167.0(8) . . . . ?
C11 N3 N4 C14 1.8(12) . . . . ?
C11 C10 C9 C8 -173.2(13) . . . . ?
N12 C44 C45 C46 3(2) . . . . ?
N12 C48 C47 C46 1(2) . . . . ?
C35 N9 N10 Fe0B -169.0(8) . . . 2_656 ?
C35 N9 N10 C38 0.2(12) . . . . ?
C35 C34 C33 C32 -172.8(13) . . . . ?
C15 N5 C19 C18 4.7(19) . . . . ?
C15 N5 C19 C20 -176.4(11) . . . . ?
C15 C14 C12 C11 174.9(12) . . . . ?
C15 C14 C12 C13 -6(2) . . . . ?
C15 C16 C17 C18 1(2) . . . . ?
C14 C15 C16 C17 180.0(12) . . . . ?
C34 N8 C30 C29 -170.7(11) . . . . ?
C34 N8 C30 C31 3.5(18) . . . . ?
C34 C35 C36 C38 176.9(14) . . . . ?
C34 C35 C36 C37 0(2) . . . . ?
C34 C33 C32 C31 -1(2) . . . . ?
C29 N7 C25 C26 0.1(19) . . . . ?
C29 C30 C31 C32 171.9(12) . . . . ?
C29 C28 C27 C26 -3(2) . . . . ?
C12 C11 C10 N2 -166.5(13) . . . . ?
C12 C11 C10 C9 6(2) . . . . ?
C1 N1 C5 C6 178.0(11) . . . . ?
C1 N1 C5 C4 -1.2(18) . . . . ?
C1 C2 C3 C4 0(2) . . . . ?
C10 N2 C6 C5 -176.0(10) . . . . ?
C10 N2 C6 C7 1.5(17) . . . . ?
C10 C11 C12 C14 -179.0(14) . . . . ?
C10 C11 C12 C13 2(2) . . . . ?
C10 C9 C8 C7 0(2) . . . . ?
C5 N1 C1 C2 3.8(19) . . . . ?
C5 C6 C7 C8 174.1(12) . . . . ?
C5 C4 C3 C2 2(2) . . . . ?
C38 C39 C40 C41 180.0(15) . . . . ?
C39 N11 C43 C44 -176.1(11) . . . . ?
C39 N11 C43 C42 1(2) . . . . ?
C39 C38 C36 C35 178.0(14) . . . . ?
C39 C38 C36 C37 -5(3) . . . . ?
C39 C40 C41 C42 -1(3) . . . . ?
C19 N5 C15 C14 176.8(10) . . . . ?
C19 N5 C15 C16 -6.3(18) . . . . ?
C19 C18 C17 C16 -3(2) . . . . ?
C19 C20 C21 C22 -175.4(13) . . . . ?
C36 C35 C34 N8 -161.9(14) . . . . ?
C36 C35 C34 C33 14(2) . . . . ?
C36 C38 C39 N11 -164.2(14) . . . . ?
C36 C38 C39 C40 17(3) . . . . ?
C6 N2 C10 C11 173.9(10) . . . . ?
C6 N2 C10 C9 0.9(17) . . . . ?
C6 C5 C4 C3 179.2(13) . . . . ?
C6 C7 C8 C9 2(2) . . . . ?
C30 N8 C34 C35 172.0(11) . . . . ?
C30 N8 C34 C33 -4.1(18) . . . . ?
C30 C29 C28 C27 -177.7(14) . . . . ?
C33 C32 C31 C30 0(2) . . . . ?
C43 N11 C39 C38 179.6(12) . . . . ?
C43 N11 C39 C40 -1(2) . . . . ?
C43 C44 C45 C46 -174.1(15) . . . . ?
C43 C42 C41 C40 1(3) . . . . ?
C25 N7 C29 C30 179.0(11) . . . . ?
C25 N7 C29 C28 -1.4(18) . . . . ?
C25 C26 C27 C28 1(2) . . . . ?
C28 C29 C30 N8 -175.8(12) . . . . ?
C28 C29 C30 C31 10(2) . . . . ?
C44 N12 C48 C47 3(2) . . . . ?
C44 C43 C42 C41 176.0(15) . . . . ?
C44 C45 C46 C47 1(3) . . . . ?
C18 C19 C20 N6 172.4(12) . . . . ?
C18 C19 C20 C21 -9(2) . . . . ?
C16 C15 C14 N4 -164.6(12) . . . . ?
C16 C15 C14 C12 18(2) . . . . ?
C48 N12 C44 C43 172.8(12) . . . . ?
C48 N12 C44 C45 -5(2) . . . . ?
C48 C47 C46 C45 -3(2) . . . . ?
C24 N6 C20 C19 175.0(12) . . . . ?
C24 N6 C20 C21 -3.6(18) . . . . ?
C24 C23 C22 C21 -2(2) . . . . ?
C4 C5 C6 N2 -171.8(12) . . . . ?
C4 C5 C6 C7 11(2) . . . . ?
C20 N6 C24 C23 1(2) . . . . ?
C20 C19 C18 C17 -178.9(13) . . . . ?
C23 C22 C21 C20 0(2) . . . . ?
C42 C43 C44 N12 170.6(14) . . . . ?
C42 C43 C44 C45 -12(2) . . . . ?
